data_4306878
loop_
_publ_author_name
'Weiming Gao'
'Jesper Ekstr\"om'
'Jianhui Liu'
'Changneng Chen'
'Lars Eriksson'
'Linhong Weng'
'Bj\"orn \%Akermark'
'Licheng Sun'

_publ_section_title
;
Binuclear Iron-Sulfur Complexes with Bidentate Phosphine Ligands as
Active Site Models of Fe-Hydrogenase and Their Catalytic Proton Reduction
;
_journal_name_full 'Inorganic Chemistry'
_journal_page_first 1981
_journal_page_last 1991
_journal_paper_doi 10.1021/ic0610278
_journal_volume 46
_journal_year 2007
_chemical_formula_sum 'C42 H36 Fe4 O10 P2 S4'
_chemical_formula_weight 1114.29
_chemical_name_systematic
; 
 ? 
;
_space_group_IT_number 15
_symmetry_cell_setting monoclinic
_symmetry_space_group_name_Hall '-C 2yc'
_symmetry_space_group_name_H-M 'C 1 2/c 1'
_atom_sites_solution_hydrogens geom
_atom_sites_solution_primary direct
_atom_sites_solution_secondary difmap
_audit_creation_method SHELXL-97
_cell_angle_alpha 90.00
_cell_angle_beta 104.217(4)
_cell_angle_gamma 90.00
_cell_formula_units_Z 4
_cell_length_a 18.365(5)
_cell_length_b 16.886(4)
_cell_length_c 15.569(4)
_cell_measurement_temperature 293(2)
_cell_volume 4680(2)
_computing_structure_refinement 'SHELXL-97 (Sheldrick, 1997)'
_computing_structure_solution 'SHELXS-97 (Sheldrick, 1990)'
_diffrn_ambient_temperature 293(2)
_diffrn_measured_fraction_theta_full 0.996
_diffrn_measured_fraction_theta_max 0.996
_diffrn_radiation_monochromator graphite
_diffrn_radiation_source 'fine-focus sealed tube'
_diffrn_radiation_type MoK\a
_diffrn_radiation_wavelength 0.71073
_diffrn_reflns_av_R_equivalents 0.0622
_diffrn_reflns_av_sigmaI/netI 0.0861
_diffrn_reflns_limit_h_max 15
_diffrn_reflns_limit_h_min -21
_diffrn_reflns_limit_k_max 20
_diffrn_reflns_limit_k_min -19
_diffrn_reflns_limit_l_max 18
_diffrn_reflns_limit_l_min -17
_diffrn_reflns_number 9614
_diffrn_reflns_theta_full 25.01
_diffrn_reflns_theta_max 25.01
_diffrn_reflns_theta_min 1.66
_exptl_absorpt_coefficient_mu 1.516
_exptl_absorpt_correction_T_max 0.9281
_exptl_absorpt_correction_T_min 0.8045
_exptl_crystal_density_diffrn 1.581
_exptl_crystal_density_method 'not measured'
_exptl_crystal_F_000 2264
_exptl_crystal_size_max 0.15
_exptl_crystal_size_mid 0.10
_exptl_crystal_size_min 0.05
_refine_diff_density_max 0.518
_refine_diff_density_min -0.367
_refine_diff_density_rms 0.087
_refine_ls_extinction_method none
_refine_ls_goodness_of_fit_ref 1.171
_refine_ls_hydrogen_treatment mixed
_refine_ls_matrix_type full
_refine_ls_number_parameters 280
_refine_ls_number_reflns 4109
_refine_ls_number_restraints 0
_refine_ls_restrained_S_all 1.171
_refine_ls_R_factor_all 0.1207
_refine_ls_R_factor_gt 0.0796
_refine_ls_shift/su_max 0.000
_refine_ls_shift/su_mean 0.000
_refine_ls_structure_factor_coef Fsqd
_refine_ls_weighting_details 'calc w=1/[\s^2^(Fo^2^)+(0.0451P)^2^+0.0000P] where P=(Fo^2^+2Fc^2^)/3'
_refine_ls_weighting_scheme calc
_refine_ls_wR_factor_gt 0.1328
_refine_ls_wR_factor_ref 0.1456
_reflns_number_gt 2831
_reflns_number_total 4109
_reflns_threshold_expression >2sigma(I)
_cod_data_source_file ic0610278si20060609_025101.cif
_cod_data_source_block f40428b
_cod_depositor_comments
;
The following automatic conversions were performed:
'_symmetry_cell_setting' value 'Monoclinic' changed to 'monoclinic'
according to '/home/saulius/struct/CIF-dictionaries/cif_core.dic'
dictionary named 'cif_core.dic' version 2.4.1 from 2010-06-29.

Automatic conversion script
Id: cif_fix_enum 1527 2010-12-29 10:47:43Z saulius 
;
_cod_database_code 4306878

loop_
_symmetry_equiv_pos_as_xyz
'x, y, z'
'-x, y, -z+1/2'
'x+1/2, y+1/2, z'
'-x+1/2, y+1/2, -z+1/2'
'-x, -y, -z'
'x, -y, z-1/2'
'-x+1/2, -y+1/2, -z'
'x+1/2, -y+1/2, z-1/2'

loop_
_atom_site_label
_atom_site_type_symbol
_atom_site_fract_x
_atom_site_fract_y
_atom_site_fract_z
_atom_site_U_iso_or_equiv
_atom_site_adp_type
_atom_site_occupancy
_atom_site_symmetry_multiplicity
_atom_site_calc_flag
_atom_site_refinement_flags
_atom_site_disorder_assembly
_atom_site_disorder_group
Fe1 Fe 0.23843(5) 0.18791(5) 0.21488(6) 0.0379(3) Uani 1 1 d . . .
Fe2 Fe 0.32654(6) 0.21336(6) 0.36326(6) 0.0497(3) Uani 1 1 d . . .
P1 P 0.16992(9) 0.22997(10) 0.08487(10) 0.0339(4) Uani 1 1 d . . .
S1 S 0.20721(10) 0.25913(11) 0.32359(11) 0.0502(5) Uani 1 1 d . . .
S2 S 0.33720(10) 0.27151(10) 0.23528(11) 0.0432(4) Uani 1 1 d . . .
C1 C 0.1713(4) 0.1180(4) 0.2323(5) 0.0520(19) Uani 1 1 d . . .
O1 O 0.1283(3) 0.0740(3) 0.2461(4) 0.0811(18) Uani 1 1 d . . .
C2 C 0.2937(4) 0.1158(4) 0.1788(5) 0.0524(19) Uani 1 1 d . . .
O2 O 0.3313(3) 0.0693(3) 0.1572(4) 0.0747(17) Uani 1 1 d . . .
C3 C 0.2949(5) 0.1339(6) 0.4205(6) 0.080(3) Uani 1 1 d . . .
O3 O 0.2763(4) 0.0808(4) 0.4555(4) 0.113(3) Uani 1 1 d . . .
C4 C 0.4114(5) 0.1618(5) 0.3604(5) 0.064(2) Uani 1 1 d . . .
O4 O 0.4652(4) 0.1307(4) 0.3570(5) 0.093(2) Uani 1 1 d . . .
C5 C 0.3640(4) 0.2771(5) 0.4541(5) 0.060(2) Uani 1 1 d . . .
O5 O 0.3881(4) 0.3172(4) 0.5143(4) 0.0845(19) Uani 1 1 d . . .
C6 C 0.2060(4) 0.3662(4) 0.3091(5) 0.060(2) Uani 1 1 d . . .
H6A H 0.1674 0.3787 0.2560 0.072 Uiso 1 1 calc R . .
H6B H 0.1907 0.3898 0.3587 0.072 Uiso 1 1 calc R . .
C7 C 0.2761(5) 0.4049(4) 0.3018(5) 0.068(2) Uani 1 1 d . . .
H7A H 0.3130 0.3984 0.3578 0.082 Uiso 1 1 calc R . .
H7B H 0.2664 0.4612 0.2933 0.082 Uiso 1 1 calc R . .
C8 C 0.3094(4) 0.3760(4) 0.2297(5) 0.058(2) Uani 1 1 d . . .
H8A H 0.3533 0.4079 0.2298 0.069 Uiso 1 1 calc R . .
H8B H 0.2734 0.3849 0.1736 0.069 Uiso 1 1 calc R . .
C9 C 0.2213(3) 0.2772(3) 0.0114(4) 0.0375(15) Uani 1 1 d . . .
H9A H 0.1858 0.2936 -0.0427 0.045 Uiso 1 1 calc R . .
H9B H 0.2463 0.3243 0.0401 0.045 Uiso 1 1 calc R . .
C10 C 0.0991(3) 0.3038(4) 0.0922(4) 0.0387(16) Uani 1 1 d . . .
C11 C 0.1050(4) 0.3819(4) 0.0705(5) 0.059(2) Uani 1 1 d . . .
H11 H 0.1444 0.3981 0.0468 0.071 Uiso 1 1 calc R . .
C12 C 0.0532(5) 0.4363(5) 0.0834(6) 0.078(3) Uani 1 1 d . . .
H12 H 0.0585 0.4891 0.0691 0.094 Uiso 1 1 calc R . .
C13 C -0.0056(6) 0.4143(6) 0.1166(6) 0.085(3) Uani 1 1 d . . .
H13 H -0.0404 0.4516 0.1253 0.102 Uiso 1 1 calc R . .
C14 C -0.0128(4) 0.3372(6) 0.1369(5) 0.072(3) Uani 1 1 d . . .
H14 H -0.0534 0.3213 0.1585 0.087 Uiso 1 1 calc R . .
C15 C 0.0396(4) 0.2819(5) 0.1258(5) 0.058(2) Uani 1 1 d . . .
H15 H 0.0345 0.2293 0.1412 0.070 Uiso 1 1 calc R . .
C16 C 0.1148(4) 0.1570(4) 0.0078(4) 0.0403(16) Uani 1 1 d . . .
C17 C 0.1318(4) 0.0774(4) 0.0163(5) 0.059(2) Uani 1 1 d . . .
H17 H 0.1699 0.0599 0.0635 0.071 Uiso 1 1 calc R . .
C18 C 0.0929(5) 0.0237(5) -0.0439(6) 0.079(3) Uani 1 1 d . . .
H18 H 0.1056 -0.0297 -0.0385 0.095 Uiso 1 1 calc R . .
C19 C 0.0359(5) 0.0487(6) -0.1113(5) 0.071(3) Uani 1 1 d . . .
H19 H 0.0084 0.0119 -0.1506 0.085 Uiso 1 1 calc R . .
C20 C 0.0186(4) 0.1267(6) -0.1220(5) 0.071(2) Uani 1 1 d . . .
H20 H -0.0195 0.1436 -0.1697 0.086 Uiso 1 1 calc R . .
C21 C 0.0576(4) 0.1806(5) -0.0621(5) 0.056(2) Uani 1 1 d . . .
H21 H 0.0451 0.2339 -0.0689 0.067 Uiso 1 1 calc R . .

loop_
_atom_site_aniso_label
_atom_site_aniso_U_11
_atom_site_aniso_U_22
_atom_site_aniso_U_33
_atom_site_aniso_U_23
_atom_site_aniso_U_13
_atom_site_aniso_U_12
Fe1 0.0333(5) 0.0407(6) 0.0386(5) 0.0060(4) 0.0068(5) -0.0022(4)
Fe2 0.0453(6) 0.0583(7) 0.0413(6) 0.0096(5) 0.0025(5) -0.0029(5)
P1 0.0284(9) 0.0396(10) 0.0335(9) 0.0033(8) 0.0069(8) -0.0013(8)
S1 0.0434(11) 0.0648(13) 0.0446(10) 0.0003(9) 0.0148(9) -0.0018(9)
S2 0.0373(10) 0.0464(11) 0.0458(10) 0.0035(8) 0.0101(8) -0.0039(8)
C1 0.057(5) 0.049(5) 0.050(4) 0.004(4) 0.014(4) -0.001(4)
O1 0.081(4) 0.073(4) 0.099(5) 0.014(3) 0.040(4) -0.028(3)
C2 0.053(5) 0.040(4) 0.063(5) 0.011(4) 0.014(4) -0.008(4)
O2 0.075(4) 0.053(4) 0.102(4) 0.000(3) 0.033(4) 0.014(3)
C3 0.067(6) 0.093(7) 0.068(6) 0.014(5) -0.003(5) -0.002(5)
O3 0.112(6) 0.111(6) 0.115(5) 0.062(5) 0.025(5) -0.017(5)
C4 0.062(6) 0.059(5) 0.064(5) 0.014(4) -0.001(5) -0.001(4)
O4 0.074(4) 0.080(5) 0.119(5) 0.011(4) 0.011(4) 0.024(4)
C5 0.056(5) 0.075(6) 0.046(4) 0.008(4) 0.005(4) -0.008(4)
O5 0.092(5) 0.094(5) 0.058(3) -0.010(3) 0.000(4) -0.011(4)
C6 0.064(5) 0.058(5) 0.062(5) -0.009(4) 0.023(5) 0.005(4)
C7 0.076(6) 0.045(5) 0.081(6) -0.001(4) 0.011(5) 0.008(4)
C8 0.074(6) 0.045(5) 0.056(5) -0.002(4) 0.018(5) -0.007(4)
C9 0.032(4) 0.045(4) 0.038(3) 0.001(3) 0.012(3) -0.003(3)
C10 0.031(4) 0.048(4) 0.035(3) -0.003(3) 0.004(3) 0.004(3)
C11 0.056(5) 0.060(5) 0.063(5) 0.006(4) 0.019(4) 0.014(4)
C12 0.081(7) 0.060(6) 0.089(7) 0.006(5) 0.013(6) 0.034(5)
C13 0.080(7) 0.090(8) 0.082(7) -0.012(6) 0.016(6) 0.046(6)
C14 0.045(5) 0.105(8) 0.068(6) -0.014(5) 0.019(5) 0.018(5)
C15 0.051(5) 0.064(5) 0.063(5) 0.002(4) 0.021(4) 0.004(4)
C16 0.033(4) 0.047(4) 0.042(4) 0.001(3) 0.014(3) -0.001(3)
C17 0.062(5) 0.055(5) 0.051(4) -0.001(4) -0.007(4) -0.010(4)
C18 0.094(7) 0.053(5) 0.077(6) -0.004(5) -0.004(6) -0.012(5)
C19 0.064(6) 0.084(7) 0.067(6) -0.028(5) 0.018(5) -0.027(5)
C20 0.047(5) 0.097(7) 0.061(5) -0.025(5) -0.004(4) 0.004(5)
C21 0.045(4) 0.062(5) 0.055(4) -0.008(4) 0.003(4) 0.019(4)

loop_
_atom_type_symbol
_atom_type_description
_atom_type_scat_dispersion_real
_atom_type_scat_dispersion_imag
_atom_type_scat_source
C C 0.0033 0.0016 'International Tables Vol C Tables 4.2.6.8 and 6.1.1.4'
H H 0.0000 0.0000 'International Tables Vol C Tables 4.2.6.8 and 6.1.1.4'
O O 0.0106 0.0060 'International Tables Vol C Tables 4.2.6.8 and 6.1.1.4'
P P 0.1023 0.0942 'International Tables Vol C Tables 4.2.6.8 and 6.1.1.4'
S S 0.1246 0.1234 'International Tables Vol C Tables 4.2.6.8 and 6.1.1.4'
Fe Fe 0.3463 0.8444 'International Tables Vol C Tables 4.2.6.8 and 6.1.1.4'

loop_
_geom_angle_atom_site_label_1
_geom_angle_atom_site_label_2
_geom_angle_atom_site_label_3
_geom_angle
_geom_angle_site_symmetry_1
_geom_angle_site_symmetry_3
_geom_angle_publ_flag
C2 Fe1 C1 93.8(3) . . ?
C2 Fe1 P1 99.9(2) . . ?
C1 Fe1 P1 95.3(2) . . ?
C2 Fe1 S2 88.3(2) . . ?
C1 Fe1 S2 163.4(2) . . ?
P1 Fe1 S2 100.59(7) . . ?
C2 Fe1 S1 151.3(2) . . ?
C1 Fe1 S1 85.8(2) . . ?
P1 Fe1 S1 108.72(8) . . ?
S2 Fe1 S1 84.54(7) . . ?
C2 Fe1 Fe2 96.9(2) . . ?
C1 Fe1 Fe2 106.8(2) . . ?
P1 Fe1 Fe2 151.23(6) . . ?
S2 Fe1 Fe2 56.62(5) . . ?
S1 Fe1 Fe2 56.29(6) . . ?
C5 Fe2 C3 99.7(4) . . ?
C5 Fe2 C4 98.3(4) . . ?
C3 Fe2 C4 92.2(4) . . ?
C5 Fe2 S1 99.8(3) . . ?
C3 Fe2 S1 88.9(3) . . ?
C4 Fe2 S1 161.4(3) . . ?
C5 Fe2 S2 109.6(2) . . ?
C3 Fe2 S2 150.6(3) . . ?
C4 Fe2 S2 85.7(3) . . ?
S1 Fe2 S2 84.22(7) . . ?
C5 Fe2 Fe1 150.8(3) . . ?
C3 Fe2 Fe1 96.6(3) . . ?
C4 Fe2 Fe1 105.1(3) . . ?
S1 Fe2 Fe1 56.29(6) . . ?
S2 Fe2 Fe1 56.09(5) . . ?
C10 P1 C9 103.0(3) . . ?
C10 P1 C16 102.3(3) . . ?
C9 P1 C16 99.7(3) . . ?
C10 P1 Fe1 114.5(2) . . ?
C9 P1 Fe1 116.4(2) . . ?
C16 P1 Fe1 118.5(2) . . ?
C6 S1 Fe2 110.8(3) . . ?
C6 S1 Fe1 115.6(2) . . ?
Fe2 S1 Fe1 67.42(6) . . ?
C8 S2 Fe1 113.0(3) . . ?
C8 S2 Fe2 112.0(2) . . ?
Fe1 S2 Fe2 67.30(6) . . ?
O1 C1 Fe1 177.8(7) . . ?
O2 C2 Fe1 178.2(7) . . ?
O3 C3 Fe2 177.1(9) . . ?
O4 C4 Fe2 178.2(8) . . ?
O5 C5 Fe2 178.5(7) . . ?
C7 C6 S1 117.8(5) . . ?
C6 C7 C8 116.2(7) . . ?
C7 C8 S2 116.2(5) . . ?
C9 C9 P1 112.3(5) 7 . ?
C11 C10 C15 118.1(6) . . ?
C11 C10 P1 122.7(5) . . ?
C15 C10 P1 119.0(5) . . ?
C10 C11 C12 120.5(8) . . ?
C13 C12 C11 121.2(9) . . ?
C14 C13 C12 118.9(8) . . ?
C13 C14 C15 120.7(8) . . ?
C10 C15 C14 120.5(8) . . ?
C21 C16 C17 118.0(7) . . ?
C21 C16 P1 120.9(5) . . ?
C17 C16 P1 121.0(5) . . ?
C18 C17 C16 120.8(8) . . ?
C19 C18 C17 119.7(8) . . ?
C18 C19 C20 120.8(8) . . ?
C19 C20 C21 119.4(8) . . ?
C20 C21 C16 121.1(7) . . ?

loop_
_geom_bond_atom_site_label_1
_geom_bond_atom_site_label_2
_geom_bond_distance
_geom_bond_site_symmetry_2
_geom_bond_publ_flag
Fe1 C2 1.764(8) . ?
Fe1 C1 1.774(8) . ?
Fe1 P1 2.2212(19) . ?
Fe1 S2 2.2587(19) . ?
Fe1 S1 2.262(2) . ?
Fe1 Fe2 2.5108(14) . ?
Fe2 C5 1.777(8) . ?
Fe2 C3 1.786(10) . ?
Fe2 C4 1.795(9) . ?
Fe2 S1 2.262(2) . ?
Fe2 S2 2.273(2) . ?
P1 C10 1.826(6) . ?
P1 C9 1.833(6) . ?
P1 C16 1.841(7) . ?
S1 C6 1.821(7) . ?
S2 C8 1.833(7) . ?
C1 O1 1.143(8) . ?
C2 O2 1.149(8) . ?
C3 O3 1.143(9) . ?
C4 O4 1.131(9) . ?
C5 O5 1.153(8) . ?
C6 C7 1.473(10) . ?
C7 C8 1.488(9) . ?
C9 C9 1.507(11) 7 ?
C10 C11 1.371(9) . ?
C10 C15 1.374(9) . ?
C11 C12 1.372(10) . ?
C12 C13 1.359(12) . ?
C13 C14 1.354(12) . ?
C14 C15 1.382(10) . ?
C16 C21 1.373(9) . ?
C16 C17 1.379(9) . ?
C17 C18 1.372(10) . ?
C18 C19 1.354(11) . ?
C19 C20 1.356(11) . ?
C20 C21 1.372(10) . ?
